data_4086149
loop_
_publ_author_name
'Ohki, Yasuhiro'
'Aoyagi, Keiya'
'Seino, Hidetake'

_publ_section_title
;
 Synthesis and Protonation of N-Heterocyclic-Carbene-Supported Dinitrogen
 Complexes of Molybdenum(0)
;
_journal_issue 13
_journal_name_full Organometallics
_journal_page_first 3414
_journal_paper_doi 10.1021/acs.organomet.5b00391
_journal_volume 34
_journal_year 2015
_chemical_formula_moiety 'C44 H80 Mo N12 O2'
_chemical_formula_sum 'C44 H80 Mo N12 O2'
_chemical_formula_weight 905.14
_space_group_crystal_system monoclinic
_space_group_IT_number 14
_space_group_name_Hall '-P 2yn'
_space_group_name_H-M_alt 'P 1 21/n 1'
_symmetry_space_group_name_Hall '-P 2yn'
_symmetry_space_group_name_H-M 'P 1 21/n 1'
_atom_sites_solution_hydrogens geom
_atom_sites_solution_primary direct
_atom_sites_solution_secondary difmap
_cell_angle_alpha 90.0000
_cell_angle_beta 101.856(4)
_cell_angle_gamma 90.0000
_cell_formula_units_Z 4
_cell_length_a 13.033(4)
_cell_length_b 14.194(4)
_cell_length_c 27.000(8)
_cell_measurement_reflns_used 12382
_cell_measurement_temperature 173
_cell_measurement_theta_max 27.50
_cell_measurement_theta_min 3.10
_cell_volume 4888(3)
_computing_cell_refinement 'CrystalClear-SM Expert 2.0 r4'
_computing_data_collection 'CrystalClear-SM Expert 2.0 r4 (Rigaku, 2009)'
_computing_data_reduction 'CrystalClear-SM Expert 2.0 r4'
_computing_molecular_graphics 'CrystalStructure 4.1'
_computing_publication_material 'CrystalStructure 4.1 (Rigaku, 2014)'
_computing_structure_refinement 'SHELXL97 (Sheldrick, 2008)'
_computing_structure_solution 'SIR92 (Altomare, et al., 1994)'
_diffrn_ambient_temperature 173
_diffrn_detector_area_resol_mean 29.257
_diffrn_measured_fraction_theta_full 0.990
_diffrn_measured_fraction_theta_max 0.990
_diffrn_measurement_device_type 'Rigaku Saturn70'
_diffrn_measurement_method \w
_diffrn_radiation_type 'Mo K\a'
_diffrn_radiation_wavelength 0.71075
_diffrn_reflns_av_R_equivalents 0.0549
_diffrn_reflns_laue_measured_fraction_full 0.000
_diffrn_reflns_laue_measured_fraction_max 0.000
_diffrn_reflns_limit_h_max 16
_diffrn_reflns_limit_h_min -16
_diffrn_reflns_limit_k_max 18
_diffrn_reflns_limit_k_min -18
_diffrn_reflns_limit_l_max 35
_diffrn_reflns_limit_l_min -35
_diffrn_reflns_number 57325
_diffrn_reflns_point_group_measured_fraction_full 0.000
_diffrn_reflns_point_group_measured_fraction_max 0.000
_diffrn_reflns_theta_full 27.570
_diffrn_reflns_theta_max 27.570
_diffrn_reflns_theta_min 3.069
_diffrn_standards_number 0
_exptl_absorpt_coefficient_mu 0.315
_exptl_absorpt_correction_T_max 0.984
_exptl_absorpt_correction_T_min 0.930
_exptl_absorpt_correction_type multi-scan
_exptl_absorpt_process_details 'REQAB (Rigaku, 1998)'
_exptl_crystal_colour red
_exptl_crystal_density_diffrn 1.230
_exptl_crystal_density_method 'not measured'
_exptl_crystal_description block
_exptl_crystal_F_000 1944.00
_exptl_crystal_size_max 0.050
_exptl_crystal_size_mid 0.050
_exptl_crystal_size_min 0.050
_refine_diff_density_max 1.33
_refine_diff_density_min -0.76
_refine_ls_extinction_method none
_refine_ls_goodness_of_fit_ref 1.118
_refine_ls_hydrogen_treatment noref
_refine_ls_number_parameters 498
_refine_ls_number_reflns 11224
_refine_ls_number_restraints 0
_refine_ls_R_factor_all 0.6078
_refine_ls_R_factor_gt 0.0713
_refine_ls_shift/su_max 0.001
_refine_ls_structure_factor_coef Fsqd
_refine_ls_weighting_details 'w = 1/[\s^2^(Fo^2^)+(0.0718P)^2^+11.2750P] where P=(Fo^2^+2Fc^2^)/3'
_refine_ls_weighting_scheme calc
_refine_ls_wR_factor_gt 0.8525
_refine_ls_wR_factor_ref 0.1815
_reflns_number_gt 9458
_reflns_number_total 11224
_reflns_threshold_expression F^2^>2.0\s(F^2^)
_cod_data_source_file om5b00391_si_002.cif
_cod_data_source_block aoyagi65
_cod_database_code 4086149

loop_
_symmetry_equiv_pos_site_id
_space_group_symop_operation_xyz
1 +X,+Y,+Z
2 1/2-X,1/2+Y,1/2-Z
3 -X,-Y,-Z
4 1/2+X,1/2-Y,1/2+Z

loop_
_atom_site_label
_atom_site_type_symbol
_atom_site_fract_x
_atom_site_fract_y
_atom_site_fract_z
_atom_site_U_iso_or_equiv
_atom_site_adp_type
_atom_site_occupancy
_atom_site_site_symmetry_multiplicity
_atom_site_calc_flag
Mo1 Mo 0.52526(2) 0.58063(2) 0.302341(11) 0.02296(9) Uani 1 4 d
O1 O -0.0023(14) 0.7958(13) 0.5389(7) 0.303(7) Uiso 1 4 d
O2 O 0.4666(10) 0.8871(9) 0.5647(5) 0.214(5) Uiso 1 4 d
N1 N 0.4698(3) 0.7059(3) 0.27453(12) 0.0296(9) Uani 1 4 d
N2 N 0.4381(3) 0.7731(3) 0.25682(15) 0.0419(13) Uani 1 4 d
N3 N 0.5848(3) 0.4538(3) 0.32436(12) 0.0277(8) Uani 1 4 d
N4 N 0.6236(3) 0.3848(3) 0.33507(14) 0.0381(11) Uani 1 4 d
N5 N 0.3674(3) 0.5556(3) 0.19290(12) 0.0302(8) Uani 1 4 d
N6 N 0.5052(3) 0.4734(3) 0.19273(12) 0.0294(8) Uani 1 4 d
N7 N 0.3241(3) 0.6060(3) 0.35635(12) 0.0284(8) Uani 1 4 d
N8 N 0.3254(3) 0.4647(3) 0.32915(12) 0.0284(8) Uani 1 4 d
N9 N 0.6414(3) 0.7328(3) 0.38690(12) 0.0289(8) Uani 1 4 d
N10 N 0.5963(3) 0.6118(3) 0.42450(12) 0.0315(9) Uani 1 4 d
N11 N 0.6910(3) 0.6317(2) 0.23012(12) 0.0263(8) Uani 1 4 d
N12 N 0.7743(3) 0.5709(3) 0.29919(12) 0.0272(8) Uani 1 4 d
C1 C 0.4586(3) 0.5262(3) 0.22507(14) 0.0267(9) Uani 1 4 d
C2 C 0.2812(4) 0.6040(3) 0.20870(16) 0.0360(15) Uani 1 4 d
C3 C 0.1863(4) 0.5424(4) 0.2073(2) 0.0507(17) Uani 1 4 d
C4 C 0.6012(4) 0.4185(3) 0.20839(16) 0.0330(12) Uani 1 4 d
C5 C 0.5785(4) 0.3145(3) 0.21403(19) 0.0465(15) Uani 1 4 d
C6 C 0.3621(4) 0.5267(4) 0.14312(16) 0.0387(13) Uani 1 4 d
C7 C 0.2778(5) 0.5581(5) 0.09984(19) 0.0603(18) Uani 1 4 d
C8 C 0.4490(4) 0.4750(4) 0.14321(16) 0.0394(13) Uani 1 4 d
C9 C 0.4869(5) 0.4307(5) 0.10020(19) 0.0608(18) Uani 1 4 d
C10 C 0.3797(3) 0.5488(3) 0.32992(14) 0.0262(9) Uani 1 4 d
C11 C 0.3454(4) 0.7055(3) 0.36642(17) 0.0381(15) Uani 1 4 d
C12 C 0.2657(5) 0.7689(4) 0.3325(3) 0.0600(18) Uani 1 4 d
C13 C 0.3511(4) 0.3782(3) 0.30516(16) 0.0341(12) Uani 1 4 d
C14 C 0.4026(4) 0.3041(3) 0.34289(19) 0.0428(15) Uani 1 4 d
C15 C 0.2422(3) 0.5591(4) 0.37173(15) 0.0328(11) Uani 1 4 d
C16 C 0.1767(4) 0.6035(4) 0.40409(18) 0.0448(15) Uani 1 4 d
C17 C 0.2424(3) 0.4702(3) 0.35432(15) 0.0317(11) Uani 1 4 d
C18 C 0.1683(4) 0.3909(4) 0.35654(18) 0.0426(15) Uani 1 4 d
C19 C 0.5930(3) 0.6460(3) 0.37627(14) 0.0257(9) Uani 1 4 d
C20 C 0.6627(4) 0.7981(3) 0.34888(16) 0.0375(13) Uani 1 4 d
C21 C 0.5952(5) 0.8861(4) 0.3431(2) 0.0583(18) Uani 1 4 d
C22 C 0.5529(4) 0.5217(3) 0.43547(16) 0.0348(13) Uani 1 4 d
C23 C 0.6358(5) 0.4482(4) 0.45590(19) 0.0501(17) Uani 1 4 d
C24 C 0.6721(4) 0.7498(3) 0.43868(15) 0.0364(13) Uani 1 4 d
C25 C 0.7286(5) 0.8375(4) 0.46017(19) 0.0561(18) Uani 1 4 d
C26 C 0.6442(4) 0.6740(4) 0.46238(15) 0.0380(13) Uani 1 4 d
C27 C 0.6528(5) 0.6570(5) 0.51731(18) 0.061(2) Uani 1 4 d
C28 C 0.6754(3) 0.6028(3) 0.27658(14) 0.0251(9) Uani 1 4 d
C29 C 0.6126(4) 0.6800(3) 0.19199(15) 0.0317(10) Uani 1 4 d
C30 C 0.6290(4) 0.7862(3) 0.19298(18) 0.0407(15) Uani 1 4 d
C31 C 0.8049(4) 0.5419(3) 0.35194(15) 0.0330(10) Uani 1 4 d
C32 C 0.8723(4) 0.6145(4) 0.38532(17) 0.0422(15) Uani 1 4 d
C33 C 0.7926(3) 0.6143(3) 0.22383(15) 0.0299(10) Uani 1 4 d
C34 C 0.8295(4) 0.6365(3) 0.17621(17) 0.0400(15) Uani 1 4 d
C35 C 0.8446(3) 0.5760(3) 0.26688(15) 0.0289(10) Uani 1 4 d
C36 C 0.9562(4) 0.5431(4) 0.28111(18) 0.0414(15) Uani 1 4 d
C37 C -0.0459(13) 0.6965(14) 0.5381(6) 0.191(6) Uiso 1 4 d
C38 C 0.0538(12) 0.6333(11) 0.5374(5) 0.157(5) Uiso 1 4 d
C39 C 0.1322(14) 0.7065(14) 0.5421(7) 0.194(6) Uiso 1 4 d
C40 C 0.1076(11) 0.8058(10) 0.5541(5) 0.148(5) Uiso 1 4 d
C41 C 0.3549(11) 0.8713(10) 0.5452(5) 0.149(5) Uiso 1 4 d
C42 C 0.3483(8) 0.8358(7) 0.4892(4) 0.103(3) Uiso 1 4 d
C43 C 0.4510(9) 0.8599(8) 0.4803(4) 0.118(4) Uiso 1 4 d
C44 C 0.5257(6) 0.8752(5) 0.5271(3) 0.0734(18) Uiso 1 4 d
H2A H 0.2606 0.659 0.1863 0.0432 Uiso 1 4 calc
H2B H 0.3057 0.6278 0.2436 0.0432 Uiso 1 4 calc
H3A H 0.2068 0.486 0.2279 0.0606 Uiso 1 4 calc
H3B H 0.1572 0.5238 0.1723 0.0606 Uiso 1 4 calc
H3C H 0.1334 0.5775 0.2209 0.0606 Uiso 1 4 calc
H4A H 0.6408 0.4431 0.2411 0.0396 Uiso 1 4 calc
H4B H 0.6456 0.4261 0.183 0.0396 Uiso 1 4 calc
H5A H 0.539 0.29 0.1818 0.0560 Uiso 1 4 calc
H5B H 0.5371 0.3065 0.2402 0.0560 Uiso 1 4 calc
H5C H 0.6447 0.28 0.2238 0.0560 Uiso 1 4 calc
H7A H 0.2949 0.5372 0.0679 0.0727 Uiso 1 4 calc
H7B H 0.2727 0.627 0.1 0.0727 Uiso 1 4 calc
H7C H 0.2107 0.5307 0.1033 0.0727 Uiso 1 4 calc
H9A H 0.5533 0.4599 0.0969 0.0732 Uiso 1 4 calc
H9B H 0.4347 0.4399 0.0688 0.0732 Uiso 1 4 calc
H9C H 0.4978 0.3631 0.1066 0.0732 Uiso 1 4 calc
H11A H 0.4165 0.7204 0.361 0.0458 Uiso 1 4 calc
H11B H 0.3441 0.7189 0.4023 0.0458 Uiso 1 4 calc
H12A H 0.1951 0.7543 0.3376 0.0721 Uiso 1 4 calc
H12B H 0.2688 0.758 0.297 0.0721 Uiso 1 4 calc
H12C H 0.282 0.835 0.3411 0.0721 Uiso 1 4 calc
H13A H 0.3989 0.3935 0.2822 0.0406 Uiso 1 4 calc
H13B H 0.286 0.3516 0.2844 0.0406 Uiso 1 4 calc
H14A H 0.3537 0.2851 0.3642 0.0513 Uiso 1 4 calc
H14B H 0.4661 0.3305 0.3642 0.0513 Uiso 1 4 calc
H14C H 0.4211 0.2492 0.3246 0.0513 Uiso 1 4 calc
H16A H 0.2215 0.6241 0.436 0.0540 Uiso 1 4 calc
H16B H 0.1253 0.5577 0.4112 0.0540 Uiso 1 4 calc
H16C H 0.1399 0.658 0.3865 0.0540 Uiso 1 4 calc
H18A H 0.1125 0.4123 0.3733 0.0511 Uiso 1 4 calc
H18B H 0.2062 0.3385 0.3757 0.0511 Uiso 1 4 calc
H18C H 0.1375 0.3699 0.3221 0.0511 Uiso 1 4 calc
H20A H 0.6515 0.7652 0.3159 0.0452 Uiso 1 4 calc
H20B H 0.7373 0.817 0.3579 0.0452 Uiso 1 4 calc
H21A H 0.6081 0.9209 0.3751 0.0696 Uiso 1 4 calc
H21B H 0.5211 0.8683 0.334 0.0696 Uiso 1 4 calc
H21C H 0.6129 0.9261 0.3164 0.0696 Uiso 1 4 calc
H22A H 0.5077 0.4972 0.4041 0.0418 Uiso 1 4 calc
H22B H 0.5082 0.5316 0.4606 0.0418 Uiso 1 4 calc
H23A H 0.6791 0.4707 0.4878 0.0598 Uiso 1 4 calc
H23B H 0.6802 0.4376 0.4312 0.0598 Uiso 1 4 calc
H23C H 0.6016 0.3891 0.4619 0.0598 Uiso 1 4 calc
H25A H 0.7508 0.831 0.497 0.0674 Uiso 1 4 calc
H25B H 0.6816 0.8918 0.4524 0.0674 Uiso 1 4 calc
H25C H 0.7903 0.8469 0.4452 0.0674 Uiso 1 4 calc
H27A H 0.5827 0.6467 0.5242 0.0733 Uiso 1 4 calc
H27B H 0.685 0.7118 0.5364 0.0733 Uiso 1 4 calc
H27C H 0.6962 0.6011 0.5275 0.0733 Uiso 1 4 calc
H29A H 0.5419 0.6659 0.1981 0.0378 Uiso 1 4 calc
H29B H 0.6163 0.6556 0.158 0.0378 Uiso 1 4 calc
H30A H 0.6986 0.8005 0.1864 0.0486 Uiso 1 4 calc
H30B H 0.6238 0.8108 0.2263 0.0486 Uiso 1 4 calc
H30C H 0.5752 0.8157 0.1669 0.0486 Uiso 1 4 calc
H31A H 0.8443 0.4819 0.3537 0.0396 Uiso 1 4 calc
H31B H 0.7409 0.5301 0.3654 0.0396 Uiso 1 4 calc
H32A H 0.8325 0.6731 0.3853 0.0506 Uiso 1 4 calc
H32B H 0.9357 0.6269 0.3722 0.0506 Uiso 1 4 calc
H32C H 0.892 0.5903 0.42 0.0506 Uiso 1 4 calc
H34A H 0.9008 0.6124 0.1788 0.0483 Uiso 1 4 calc
H34B H 0.8291 0.7049 0.1712 0.0483 Uiso 1 4 calc
H34C H 0.7826 0.6068 0.1474 0.0483 Uiso 1 4 calc
H36A H 0.9983 0.5905 0.3027 0.0501 Uiso 1 4 calc
H36B H 0.9841 0.534 0.2504 0.0501 Uiso 1 4 calc
H36C H 0.9592 0.4834 0.2996 0.0501 Uiso 1 4 calc

loop_
_atom_site_aniso_label
_atom_site_aniso_U_11
_atom_site_aniso_U_22
_atom_site_aniso_U_33
_atom_site_aniso_U_12
_atom_site_aniso_U_13
_atom_site_aniso_U_23
Mo1 0.02359(18) 0.02156(17) 0.02423(17) 0.00052(12) 0.00607(12) 0.00113(12)
N1 0.0297(17) 0.0306(18) 0.0296(17) 0.0004(14) 0.0084(14) -0.0010(14)
N2 0.047(3) 0.034(2) 0.045(3) 0.0095(17) 0.0098(18) 0.0085(17)
N3 0.0223(16) 0.0340(18) 0.0268(16) -0.0041(14) 0.0053(13) -0.0028(14)
N4 0.037(2) 0.0316(19) 0.046(3) 0.0028(16) 0.0092(17) 0.0066(16)
N5 0.0282(17) 0.0319(17) 0.0295(17) 0.0019(14) 0.0038(14) 0.0021(14)
N6 0.0325(18) 0.0297(17) 0.0266(16) 0.0019(14) 0.0076(14) -0.0012(13)
N7 0.0259(16) 0.0302(17) 0.0304(17) 0.0036(13) 0.0090(13) -0.0022(13)
N8 0.0286(17) 0.0293(17) 0.0280(16) -0.0032(13) 0.0072(13) 0.0005(13)
N9 0.0319(17) 0.0279(17) 0.0271(16) -0.0034(14) 0.0062(14) 0.0002(13)
N10 0.0346(19) 0.0326(18) 0.0269(16) -0.0044(15) 0.0051(14) 0.0012(14)
N11 0.0309(17) 0.0227(15) 0.0269(16) -0.0019(13) 0.0100(13) 0.0006(12)
N12 0.0259(16) 0.0273(16) 0.0297(16) -0.0002(13) 0.0089(13) 0.0015(13)
C1 0.0254(19) 0.0257(18) 0.0287(19) -0.0014(15) 0.0046(15) 0.0011(15)
C2 0.030(3) 0.041(3) 0.036(3) 0.0061(18) 0.0044(18) 0.0030(18)
C3 0.031(3) 0.065(4) 0.054(3) -0.002(3) 0.004(3) 0.008(3)
C4 0.036(3) 0.031(2) 0.033(2) 0.0036(17) 0.0093(17) -0.0011(16)
C5 0.058(3) 0.030(3) 0.049(3) 0.009(2) 0.005(3) -0.004(2)
C6 0.042(3) 0.043(3) 0.028(2) -0.001(2) 0.0001(18) -0.0026(18)
C7 0.058(4) 0.079(4) 0.037(3) 0.014(3) -0.006(3) -0.002(3)
C8 0.047(3) 0.043(3) 0.027(2) 0.002(2) 0.0051(18) -0.0068(18)
C9 0.079(4) 0.068(4) 0.035(3) 0.020(3) 0.011(3) -0.009(3)
C10 0.0264(19) 0.0275(18) 0.0247(18) -0.0007(15) 0.0055(15) 0.0008(14)
C11 0.039(3) 0.035(3) 0.043(3) 0.0019(18) 0.015(2) -0.0069(18)
C12 0.061(4) 0.043(3) 0.083(4) 0.021(3) 0.031(3) 0.012(3)
C13 0.038(3) 0.030(2) 0.035(2) -0.0071(17) 0.0090(18) -0.0041(17)
C14 0.042(3) 0.032(3) 0.056(3) -0.0065(19) 0.014(3) 0.004(2)
C15 0.0231(19) 0.047(3) 0.030(2) 0.0002(17) 0.0091(16) 0.0012(17)
C16 0.032(3) 0.061(3) 0.044(3) 0.002(2) 0.014(2) -0.004(3)
C17 0.0229(19) 0.045(3) 0.0281(19) -0.0055(17) 0.0070(16) 0.0058(17)
C18 0.032(3) 0.056(3) 0.040(3) -0.011(2) 0.0076(19) 0.005(2)
C19 0.0248(18) 0.0253(18) 0.0265(18) 0.0013(14) 0.0040(15) 0.0006(14)
C20 0.050(3) 0.030(2) 0.033(3) -0.0098(19) 0.0095(19) 0.0006(17)
C21 0.091(5) 0.029(3) 0.050(3) 0.002(3) 0.003(3) -0.002(2)
C22 0.039(3) 0.034(3) 0.032(2) -0.0044(18) 0.0089(18) 0.0043(17)
C23 0.060(4) 0.045(3) 0.042(3) 0.008(3) 0.003(3) 0.015(3)
C24 0.043(3) 0.039(3) 0.0258(19) -0.0055(19) 0.0037(17) -0.0048(17)
C25 0.070(4) 0.054(4) 0.041(3) -0.021(3) 0.004(3) -0.011(3)
C26 0.043(3) 0.046(3) 0.025(2) -0.007(2) 0.0070(18) -0.0031(18)
C27 0.087(5) 0.065(4) 0.029(3) -0.023(4) 0.006(3) -0.003(3)
C28 0.0229(18) 0.0250(18) 0.0281(18) -0.0020(14) 0.0071(15) -0.0022(14)
C29 0.034(2) 0.033(2) 0.0285(19) 0.0007(17) 0.0072(17) 0.0050(16)
C30 0.040(3) 0.034(3) 0.050(3) 0.0012(19) 0.014(2) 0.0132(19)
C31 0.030(2) 0.035(2) 0.033(2) 0.0012(17) 0.0040(17) 0.0041(17)
C32 0.030(3) 0.056(3) 0.038(3) 0.001(2) 0.0010(18) -0.006(2)
C33 0.032(2) 0.0257(18) 0.035(2) -0.0052(16) 0.0136(17) -0.0029(16)
C34 0.047(3) 0.035(3) 0.045(3) -0.0012(19) 0.026(2) 0.0043(19)
C35 0.0264(19) 0.0266(19) 0.036(2) -0.0019(15) 0.0118(16) -0.0011(16)
C36 0.033(3) 0.044(3) 0.050(3) 0.0002(19) 0.015(2) -0.001(2)

loop_
_atom_type_symbol
_atom_type_description
_atom_type_scat_dispersion_real
_atom_type_scat_dispersion_imag
_atom_type_scat_source
C C 0.0033 0.0016
;
International Tables for Crystallography
(Vol. C, Tables 4.2.6.8 and 6.1.1.4)
;
H H 0.0000 0.0000
;
International Tables for Crystallography
(Vol. C, Table 6.1.1.4)
;
Mo Mo -1.6832 0.6857
;
International Tables for Crystallography
(Vol. C, Tables 4.2.6.8 and 6.1.1.4)
;
N N 0.0061 0.0033
;
International Tables for Crystallography
(Vol. C, Tables 4.2.6.8 and 6.1.1.4)
;
O O 0.0106 0.0060
;
International Tables for Crystallography
(Vol. C, Tables 4.2.6.8 and 6.1.1.4)
;

loop_
_geom_angle_atom_site_label_1
_geom_angle_atom_site_label_2
_geom_angle_atom_site_label_3
_geom_angle
_geom_angle_publ_flag
N1 Mo1 N3 174.95(15) yes
N1 Mo1 C1 85.16(14) yes
N1 Mo1 C10 92.23(16) yes
N1 Mo1 C19 90.70(14) yes
N1 Mo1 C28 91.72(16) yes
N3 Mo1 C1 91.09(14) yes
N3 Mo1 C10 91.33(16) yes
N3 Mo1 C19 92.91(14) yes
N3 Mo1 C28 84.73(16) yes
C1 Mo1 C10 92.74(14) yes
C1 Mo1 C19 175.33(15) yes
C1 Mo1 C28 87.43(14) yes
C10 Mo1 C19 89.59(15) yes
C10 Mo1 C28 176.05(15) yes
C19 Mo1 C28 90.52(14) yes
C37 O1 C40 116.8(15) yes
C41 O2 C44 112.0(10) yes
Mo1 N1 N2 176.5(3) yes
Mo1 N3 N4 175.1(4) yes
C1 N5 C2 125.0(3) yes
C1 N5 C6 112.5(4) yes
C2 N5 C6 122.3(4) yes
C1 N6 C4 124.6(3) yes
C1 N6 C8 112.7(4) yes
C4 N6 C8 122.6(4) yes
C10 N7 C11 124.6(4) yes
C10 N7 C15 112.9(4) yes
C11 N7 C15 122.5(4) yes
C10 N8 C13 124.6(4) yes
C10 N8 C17 112.9(4) yes
C13 N8 C17 122.4(4) yes
C19 N9 C20 124.5(3) yes
C19 N9 C24 112.7(4) yes
C20 N9 C24 122.8(4) yes
C19 N10 C22 124.3(3) yes
C19 N10 C26 113.0(4) yes
C22 N10 C26 122.7(4) yes
C28 N11 C29 124.7(4) yes
C28 N11 C33 112.4(3) yes
C29 N11 C33 122.8(4) yes
C28 N12 C31 124.5(4) yes
C28 N12 C35 112.3(3) yes
C31 N12 C35 123.0(4) yes
Mo1 C1 N5 127.0(3) yes
Mo1 C1 N6 130.0(3) yes
N5 C1 N6 101.5(3) yes
N5 C2 C3 113.4(4) yes
N6 C4 C5 112.0(4) yes
N5 C6 C7 123.2(5) yes
N5 C6 C8 106.4(4) yes
C7 C6 C8 130.1(5) yes
N6 C8 C6 106.7(4) yes
N6 C8 C9 123.4(5) yes
C6 C8 C9 129.8(4) yes
Mo1 C10 N7 128.9(3) yes
Mo1 C10 N8 129.7(3) yes
N7 C10 N8 101.2(4) yes
N7 C11 C12 112.3(4) yes
N8 C13 C14 113.2(4) yes
N7 C15 C16 122.9(5) yes
N7 C15 C17 106.7(4) yes
C16 C15 C17 130.3(5) yes
N8 C17 C15 106.3(4) yes
N8 C17 C18 123.4(4) yes
C15 C17 C18 130.2(4) yes
Mo1 C19 N9 129.7(3) yes
Mo1 C19 N10 129.2(3) yes
N9 C19 N10 101.1(3) yes
N9 C20 C21 114.0(4) yes
N10 C22 C23 113.6(4) yes
N9 C24 C25 123.2(4) yes
N9 C24 C26 106.9(4) yes
C25 C24 C26 129.9(4) yes
N10 C26 C24 106.4(4) yes
N10 C26 C27 124.0(5) yes
C24 C26 C27 129.5(5) yes
Mo1 C28 N11 129.1(3) yes
Mo1 C28 N12 127.9(3) yes
N11 C28 N12 101.6(3) yes
N11 C29 C30 112.1(3) yes
N12 C31 C32 113.3(4) yes
N11 C33 C34 123.3(3) yes
N11 C33 C35 107.0(4) yes
C34 C33 C35 129.7(4) yes
N12 C35 C33 106.6(3) yes
N12 C35 C36 123.5(4) yes
C33 C35 C36 129.9(4) yes
O1 C37 C38 102.7(14) yes
C37 C38 C39 99.1(14) yes
C38 C39 C40 121.2(16) yes
O1 C40 C39 95.3(13) yes
O2 C41 C42 104.4(11) yes
C41 C42 C43 102.3(9) yes
C42 C43 C44 111.7(9) yes
O2 C44 C43 106.2(9) yes

loop_
_geom_bond_atom_site_label_1
_geom_bond_atom_site_label_2
_geom_bond_distance
_geom_bond_publ_flag
Mo1 N1 2.006(4) yes
Mo1 N3 2.002(4) yes
Mo1 C1 2.227(4) yes
Mo1 C10 2.222(4) yes
Mo1 C19 2.214(4) yes
Mo1 C28 2.230(4) yes
O1 C37 1.52(3) yes
O1 C40 1.41(2) yes
O2 C41 1.460(18) yes
O2 C44 1.405(17) yes
N1 N2 1.108(6) yes
N3 N4 1.113(6) yes
N5 C1 1.385(5) yes
N5 C2 1.454(7) yes
N5 C6 1.393(6) yes
N6 C1 1.382(6) yes
N6 C4 1.461(6) yes
N6 C8 1.386(5) yes
N7 C10 1.381(6) yes
N7 C11 1.454(6) yes
N7 C15 1.392(6) yes
N8 C10 1.386(6) yes
N8 C13 1.459(6) yes
N8 C17 1.393(6) yes
N9 C19 1.387(6) yes
N9 C20 1.452(6) yes
N9 C24 1.394(5) yes
N10 C19 1.382(5) yes
N10 C22 1.453(6) yes
N10 C26 1.397(6) yes
N11 C28 1.374(5) yes
N11 C29 1.463(5) yes
N11 C33 1.391(6) yes
N12 C28 1.384(5) yes
N12 C31 1.457(5) yes
N12 C35 1.391(6) yes
C2 C3 1.509(7) yes
C4 C5 1.519(6) yes
C6 C7 1.498(7) yes
C6 C8 1.349(8) yes
C8 C9 1.491(8) yes
C11 C12 1.529(8) yes
C13 C14 1.521(6) yes
C15 C16 1.482(7) yes
C15 C17 1.347(7) yes
C17 C18 1.492(7) yes
C20 C21 1.517(7) yes
C22 C23 1.522(7) yes
C24 C25 1.501(7) yes
C24 C26 1.340(7) yes
C26 C27 1.484(7) yes
C29 C30 1.522(6) yes
C31 C32 1.523(7) yes
C33 C34 1.496(7) yes
C33 C35 1.335(5) yes
C35 C36 1.501(6) yes
C37 C38 1.58(2) yes
C38 C39 1.44(2) yes
C39 C40 1.50(2) yes
C41 C42 1.579(17) yes
C42 C43 1.449(16) yes
C43 C44 1.444(12) yes

loop_
_geom_torsion_atom_site_label_1
_geom_torsion_atom_site_label_2
_geom_torsion_atom_site_label_3
_geom_torsion_atom_site_label_4
_geom_torsion
_geom_torsion_publ_flag
N1 Mo1 C1 N5 -35.4(3) no
N1 Mo1 C1 N6 127.9(3) no
N1 Mo1 C10 N7 -46.1(3) no
N1 Mo1 C10 N8 140.0(3) no
N1 Mo1 C19 N9 -38.2(3) no
N1 Mo1 C19 N10 140.2(3) no
N1 Mo1 C28 N11 -48.3(3) no
N1 Mo1 C28 N12 147.8(3) no
N3 Mo1 C1 N5 147.9(3) no
N3 Mo1 C1 N6 -48.7(3) no
N3 Mo1 C10 N7 137.5(3) no
N3 Mo1 C10 N8 -36.4(3) no
N3 Mo1 C19 N9 138.2(3) no
N3 Mo1 C19 N10 -43.4(3) no
N3 Mo1 C28 N11 128.1(3) no
N3 Mo1 C28 N12 -35.8(3) no
C1 Mo1 C10 N7 -131.3(3) no
C1 Mo1 C10 N8 54.8(3) no
C10 Mo1 C1 N5 56.6(3) no
C10 Mo1 C1 N6 -140.1(3) no
C1 Mo1 C28 N11 36.8(3) no
C1 Mo1 C28 N12 -127.1(3) no
C28 Mo1 C1 N5 -127.4(3) no
C28 Mo1 C1 N6 36.0(3) no
C10 Mo1 C19 N9 -130.5(3) no
C10 Mo1 C19 N10 48.0(3) no
C19 Mo1 C10 N7 44.6(3) no
C19 Mo1 C10 N8 -129.3(3) no
C19 Mo1 C28 N11 -139.0(3) no
C19 Mo1 C28 N12 57.1(3) no
C28 Mo1 C19 N9 53.5(3) no
C28 Mo1 C19 N10 -128.1(3) no
C37 O1 C40 C39 22.1(17) no
C40 O1 C37 C38 -18.6(19) no
C41 O2 C44 C43 5.4(12) no
C44 O2 C41 C42 5.9(13) no
C1 N5 C2 C3 -105.9(4) no
C2 N5 C1 Mo1 -21.4(6) no
C2 N5 C1 N6 171.5(4) no
C1 N5 C6 C7 -172.9(4) no
C1 N5 C6 C8 2.2(5) no
C6 N5 C1 Mo1 163.7(3) no
C6 N5 C1 N6 -3.4(5) no
C2 N5 C6 C7 12.1(7) no
C2 N5 C6 C8 -172.8(4) no
C6 N5 C2 C3 68.4(5) no
C1 N6 C4 C5 99.9(5) no
C4 N6 C1 Mo1 18.9(7) no
C4 N6 C1 N5 -174.5(4) no
C1 N6 C8 C6 -2.2(6) no
C1 N6 C8 C9 174.6(4) no
C8 N6 C1 Mo1 -163.2(4) no
C8 N6 C1 N5 3.4(5) no
C4 N6 C8 C6 175.7(4) no
C4 N6 C8 C9 -7.5(7) no
C8 N6 C4 C5 -77.8(5) no
C10 N7 C11 C12 104.1(4) no
C11 N7 C10 Mo1 7.6(5) no
C11 N7 C10 N8 -177.2(3) no
C10 N7 C15 C16 175.0(3) no
C10 N7 C15 C17 -1.2(4) no
C15 N7 C10 Mo1 -174.0(3) no
C15 N7 C10 N8 1.2(4) no
C11 N7 C15 C16 -6.5(5) no
C11 N7 C15 C17 177.2(3) no
C15 N7 C11 C12 -74.2(5) no
C10 N8 C13 C14 105.9(4) no
C13 N8 C10 Mo1 -5.2(5) no
C13 N8 C10 N7 179.6(3) no
C10 N8 C17 C15 0.1(4) no
C10 N8 C17 C18 176.6(3) no
C17 N8 C10 Mo1 174.3(3) no
C17 N8 C10 N7 -0.8(4) no
C13 N8 C17 C15 179.7(3) no
C13 N8 C17 C18 -3.8(5) no
C17 N8 C13 C14 -73.6(5) no
C19 N9 C20 C21 109.4(4) no
C20 N9 C19 Mo1 -3.8(6) no
C20 N9 C19 N10 177.4(4) no
C19 N9 C24 C25 178.4(4) no
C19 N9 C24 C26 0.1(5) no
C24 N9 C19 Mo1 178.8(3) no
C24 N9 C19 N10 0.0(5) no
C20 N9 C24 C25 0.9(7) no
C20 N9 C24 C26 -177.3(4) no
C24 N9 C20 C21 -73.4(5) no
C19 N10 C22 C23 108.4(4) no
C22 N10 C19 Mo1 -0.2(6) no
C22 N10 C19 N9 178.6(4) no
C19 N10 C26 C24 0.3(5) no
C19 N10 C26 C27 176.5(4) no
C26 N10 C19 Mo1 -178.9(3) no
C26 N10 C19 N9 -0.2(5) no
C22 N10 C26 C24 -178.5(4) no
C22 N10 C26 C27 -2.2(7) no
C26 N10 C22 C23 -73.0(5) no
C28 N11 C29 C30 98.5(4) no
C29 N11 C28 Mo1 18.7(5) no
C29 N11 C28 N12 -174.2(3) no
C28 N11 C33 C34 178.3(3) no
C28 N11 C33 C35 -1.6(4) no
C33 N11 C28 Mo1 -164.4(3) no
C33 N11 C28 N12 2.7(4) no
C29 N11 C33 C34 -4.7(5) no
C29 N11 C33 C35 175.4(3) no
C33 N11 C29 C30 -78.2(4) no
C28 N12 C31 C32 -104.3(5) no
C31 N12 C28 Mo1 -20.1(6) no
C31 N12 C28 N11 172.6(4) no
C28 N12 C35 C33 2.1(5) no
C28 N12 C35 C36 -178.0(3) no
C35 N12 C28 Mo1 164.4(3) no
C35 N12 C28 N11 -2.9(4) no
C31 N12 C35 C33 -173.5(3) no
C31 N12 C35 C36 6.4(6) no
C35 N12 C31 C32 70.8(5) no
N5 C6 C8 N6 0.0(6) no
N5 C6 C8 C9 -176.5(5) no
C7 C6 C8 N6 174.7(5) no
C7 C6 C8 C9 -1.8(10) no
N7 C15 C17 N8 0.7(4) no
N7 C15 C17 C18 -175.5(3) no
C16 C15 C17 N8 -175.2(4) no
C16 C15 C17 C18 8.6(7) no
N9 C24 C26 N10 -0.2(5) no
N9 C24 C26 C27 -176.2(4) no
C25 C24 C26 N10 -178.3(5) no
C25 C24 C26 C27 5.7(9) no
N11 C33 C35 N12 -0.3(4) no
N11 C33 C35 C36 179.8(3) no
C34 C33 C35 N12 179.8(4) no
C34 C33 C35 C36 -0.0(7) no
O1 C37 C38 C39 4.4(13) no
C37 C38 C39 C40 9.9(17) no
C38 C39 C40 O1 -19.8(17) no
O2 C41 C42 C43 -14.5(11) no
C41 C42 C43 C44 18.9(11) no
C42 C43 C44 O2 -16.1(10) no
